data_7048503
loop_
_publ_author_name
'Pandey, Abha'
'Asthana, Sharad Kumar'
'Prakash, Anand'
'Roy, Jagat Kumar'
'Tiwari, Ida'
'Upadhyay, K. K.'

_publ_section_title
;
 A selective hydrolytic and restructuring approach through a Schiff base
 design on a coumarin platform for &quot;turn-on&quot; fluorogenic sensing
 of Zn<sup>2</sup>.
;
_journal_issue 6
_journal_name_full 'Dalton transactions (Cambridge, England : 2003)'
_journal_page_first 2068
_journal_page_last 2076
_journal_paper_doi 10.1039/c8dt03211d
_journal_volume 48
_journal_year 2019
_chemical_formula_moiety 'C11 H15 N2 O'
_chemical_formula_sum 'C11 H15 N2 O'
_chemical_formula_weight 191.25
_space_group_crystal_system triclinic
_space_group_IT_number 2
_space_group_name_Hall '-P 1'
_space_group_name_H-M_alt 'P -1'
_symmetry_space_group_name_Hall '-P 1'
_symmetry_space_group_name_H-M 'P -1'
_atom_sites_solution_hydrogens geom
_audit_creation_method SHELXL-2014/7
_audit_update_record
;
2018-09-14 deposited with the CCDC.
2019-01-02 downloaded from the CCDC.
;
_cell_angle_alpha 78.996(5)
_cell_angle_beta 69.498(4)
_cell_angle_gamma 83.187(4)
_cell_formula_units_Z 2
_cell_length_a 6.8677(10)
_cell_length_b 8.2475(12)
_cell_length_c 9.6475(14)
_cell_measurement_reflns_used 3082
_cell_measurement_temperature 100(2)
_cell_measurement_theta_max 28.37
_cell_measurement_theta_min 2.52
_cell_volume 501.63(13)
_computing_cell_refinement 'Bruker SAINT'
_computing_data_collection 'Bruker APEX2'
_computing_data_reduction 'Bruker SAINT'
_computing_molecular_graphics 'Bruker SHELXTL'
_computing_publication_material 'Bruker SHELXTL'
_computing_structure_refinement 'SHELXL-2014 (Sheldrick 2014)'
_computing_structure_solution 'SHELXS-97 (Sheldrick 2008)'
_diffrn_ambient_temperature 100(2)
_diffrn_measured_fraction_theta_full 0.996
_diffrn_measured_fraction_theta_max 0.996
_diffrn_measurement_device_type 'Bruker APEX-II CCD'
_diffrn_measurement_method '\f and \w scans'
_diffrn_radiation_type MoK\a
_diffrn_radiation_wavelength 0.71073
_diffrn_reflns_av_R_equivalents 0.0741
_diffrn_reflns_av_unetI/netI 0.0751
_diffrn_reflns_Laue_measured_fraction_full 0.996
_diffrn_reflns_Laue_measured_fraction_max 0.996
_diffrn_reflns_limit_h_max 9
_diffrn_reflns_limit_h_min -9
_diffrn_reflns_limit_k_max 11
_diffrn_reflns_limit_k_min -11
_diffrn_reflns_limit_l_max 12
_diffrn_reflns_limit_l_min -12
_diffrn_reflns_number 7764
_diffrn_reflns_point_group_measured_fraction_full 0.996
_diffrn_reflns_point_group_measured_fraction_max 0.996
_diffrn_reflns_theta_full 25.242
_diffrn_reflns_theta_max 28.372
_diffrn_reflns_theta_min 3.118
_exptl_absorpt_coefficient_mu 0.083
_exptl_absorpt_correction_T_max 0.9910
_exptl_absorpt_correction_T_min 0.9840
_exptl_absorpt_correction_type empirical
_exptl_absorpt_process_details 'SADABS V2014/5 (Bruker AXS Inc.)'
_exptl_crystal_colour COLORLESS
_exptl_crystal_density_diffrn 1.266
_exptl_crystal_description BLOCK
_exptl_crystal_F_000 206
_exptl_crystal_size_max 0.190
_exptl_crystal_size_mid 0.160
_exptl_crystal_size_min 0.110
_refine_diff_density_max 0.356
_refine_diff_density_min -0.354
_refine_diff_density_rms 0.073
_refine_ls_extinction_method none
_refine_ls_goodness_of_fit_ref 1.042
_refine_ls_hydrogen_treatment constr
_refine_ls_matrix_type full
_refine_ls_number_parameters 130
_refine_ls_number_reflns 2497
_refine_ls_number_restraints 0
_refine_ls_restrained_S_all 1.042
_refine_ls_R_factor_all 0.0823
_refine_ls_R_factor_gt 0.0656
_refine_ls_shift/su_max 0.000
_refine_ls_shift/su_mean 0.000
_refine_ls_structure_factor_coef Fsqd
_refine_ls_weighting_details 'w=1/[\s^2^(Fo^2^)+(0.0958P)^2^+0.1769P] where P=(Fo^2^+2Fc^2^)/3'
_refine_ls_weighting_scheme calc
_refine_ls_wR_factor_gt 0.1701
_refine_ls_wR_factor_ref 0.1881
_reflns_Friedel_coverage 0.000
_reflns_number_gt 1962
_reflns_number_total 2497
_reflns_threshold_expression 'I > 2\s(I)'
_cod_data_source_file c8dt03211d2.cif
_cod_data_source_block Abh1_0m_a
_cod_depositor_comments 'Adding full bibliography for 7048502--7048504.cif.'
_cod_database_code 7048503
_shelx_shelxl_version_number 2014/7
_shelx_space_group_comment
;
The symmetry employed for this shelxl refinement is uniquely defined
by the following loop, which should always be used as a source of
symmetry information in preference to the above space-group names.
They are only intended as comments.
;
_shelx_estimated_absorpt_t_min 0.984
_shelx_estimated_absorpt_t_max 0.991

loop_
_space_group_symop_operation_xyz
'x, y, z'
'-x, -y, -z'

loop_
_atom_site_label
_atom_site_type_symbol
_atom_site_fract_x
_atom_site_fract_y
_atom_site_fract_z
_atom_site_U_iso_or_equiv
_atom_site_adp_type
_atom_site_occupancy
_atom_site_site_symmetry_order
_atom_site_calc_flag
_atom_site_refinement_flags_posn
_atom_site_refinement_flags_adp
O1 O 0.60291(17) 0.26046(14) 0.11848(14) 0.0196(3) Uani 1 1 d . .
H1 H 0.6743 0.1819 0.0823 0.029 Uiso 1 1 calc R U
N1 N 0.9384(2) 0.06710(15) 0.02994(15) 0.0159(3) Uani 1 1 d . .
N2 N 0.6348(2) 0.71405(16) 0.34860(16) 0.0156(3) Uani 1 1 d . .
C5 C 0.9482(2) 0.54170(19) 0.25004(18) 0.0148(3) Uani 1 1 d . .
H5 H 1.0257 0.6055 0.2790 0.018 Uiso 1 1 calc R U
C2 C 0.7195(2) 0.34890(19) 0.16176(18) 0.0145(3) Uani 1 1 d . .
C4 C 0.7330(2) 0.58273(18) 0.27738(17) 0.0135(3) Uani 1 1 d . .
C7 C 0.9333(2) 0.30594(18) 0.13698(17) 0.0140(3) Uani 1 1 d . .
C10 C 0.7530(2) 0.83689(18) 0.37045(18) 0.0153(3) Uani 1 1 d . .
H10A H 0.6776 0.9438 0.3654 0.018 Uiso 1 1 calc R U
H10B H 0.8856 0.8454 0.2894 0.018 Uiso 1 1 calc R U
C6 C 1.0429(2) 0.40782(19) 0.18090(17) 0.0149(3) Uani 1 1 d . .
H6 H 1.1847 0.3842 0.1627 0.018 Uiso 1 1 calc R U
C1 C 1.0373(2) 0.16493(18) 0.06818(17) 0.0150(3) Uani 1 1 d . .
H1A H 1.1792 0.1437 0.0508 0.018 Uiso 1 1 calc R U
C3 C 0.6222(2) 0.48370(18) 0.23037(18) 0.0147(4) Uani 1 1 d . .
H3 H 0.4814 0.5093 0.2457 0.018 Uiso 1 1 calc R U
C8 C 0.4119(2) 0.75261(19) 0.38351(18) 0.0168(4) Uani 1 1 d . .
H8A H 0.3613 0.8116 0.4684 0.020 Uiso 1 1 calc R U
H8B H 0.3410 0.6502 0.4122 0.020 Uiso 1 1 calc R U
C11 C 0.7926(3) 0.7961(2) 0.51930(19) 0.0203(4) Uani 1 1 d . .
H11A H 0.6620 0.7911 0.6002 0.031 Uiso 1 1 calc R U
H11B H 0.8719 0.8803 0.5269 0.031 Uiso 1 1 calc R U
H11C H 0.8690 0.6911 0.5246 0.031 Uiso 1 1 calc R U
C9 C 0.3586(3) 0.8572(2) 0.2518(2) 0.0207(4) Uani 1 1 d . .
H9A H 0.4298 0.9581 0.2220 0.031 Uiso 1 1 calc R U
H9B H 0.2110 0.8825 0.2812 0.031 Uiso 1 1 calc R U
H9C H 0.4013 0.7968 0.1692 0.031 Uiso 1 1 calc R U

loop_
_atom_site_aniso_label
_atom_site_aniso_U_11
_atom_site_aniso_U_22
_atom_site_aniso_U_33
_atom_site_aniso_U_23
_atom_site_aniso_U_13
_atom_site_aniso_U_12
O1 0.0152(6) 0.0211(6) 0.0277(7) -0.0141(5) -0.0094(5) 0.0022(4)
N1 0.0182(7) 0.0138(6) 0.0141(7) -0.0047(5) -0.0040(5) 0.0047(5)
N2 0.0127(6) 0.0173(6) 0.0211(7) -0.0097(5) -0.0087(5) 0.0030(5)
C5 0.0154(7) 0.0173(7) 0.0157(8) -0.0053(6) -0.0090(6) 0.0006(6)
C2 0.0148(8) 0.0157(7) 0.0147(8) -0.0044(6) -0.0061(6) -0.0005(6)
C4 0.0143(7) 0.0154(7) 0.0127(7) -0.0046(6) -0.0064(6) 0.0015(6)
C7 0.0152(8) 0.0151(7) 0.0125(7) -0.0043(6) -0.0059(6) 0.0029(6)
C10 0.0156(7) 0.0153(7) 0.0184(8) -0.0071(6) -0.0084(6) 0.0013(6)
C6 0.0130(7) 0.0183(7) 0.0151(8) -0.0038(6) -0.0073(6) 0.0024(6)
C1 0.0151(7) 0.0160(7) 0.0133(8) -0.0030(6) -0.0052(6) 0.0033(6)
C3 0.0112(7) 0.0173(7) 0.0179(8) -0.0067(6) -0.0067(6) 0.0025(6)
C8 0.0133(7) 0.0200(7) 0.0177(8) -0.0081(6) -0.0046(6) 0.0034(6)
C11 0.0209(8) 0.0259(8) 0.0178(8) -0.0073(7) -0.0091(6) -0.0008(6)
C9 0.0153(8) 0.0218(8) 0.0288(9) -0.0059(7) -0.0123(7) 0.0022(6)

loop_
_atom_type_symbol
_atom_type_description
_atom_type_scat_dispersion_real
_atom_type_scat_dispersion_imag
_atom_type_scat_source
C C 0.0033 0.0016 'International Tables Vol C Tables 4.2.6.8 and 6.1.1.4'
H H 0.0000 0.0000 'International Tables Vol C Tables 4.2.6.8 and 6.1.1.4'
N N 0.0061 0.0033 'International Tables Vol C Tables 4.2.6.8 and 6.1.1.4'
O O 0.0106 0.0060 'International Tables Vol C Tables 4.2.6.8 and 6.1.1.4'

loop_
_geom_angle_atom_site_label_1
_geom_angle_atom_site_label_2
_geom_angle_atom_site_label_3
_geom_angle
_geom_angle_site_symmetry_3
C2 O1 H1 109.5 .
C1 N1 N1 114.04(16) 2_755
C4 N2 C8 121.63(13) .
C4 N2 C10 121.28(13) .
C8 N2 C10 116.33(12) .
C6 C5 C4 120.31(14) .
C6 C5 H5 119.8 .
C4 C5 H5 119.8 .
O1 C2 C3 117.60(13) .
O1 C2 C7 121.33(14) .
C3 C2 C7 121.08(14) .
N2 C4 C3 120.88(14) .
N2 C4 C5 121.19(14) .
C3 C4 C5 117.93(13) .
C6 C7 C2 117.31(14) .
C6 C7 C1 120.50(14) .
C2 C7 C1 122.19(15) .
N2 C10 C11 113.23(13) .
N2 C10 H10A 108.9 .
C11 C10 H10A 108.9 .
N2 C10 H10B 108.9 .
C11 C10 H10B 108.9 .
H10A C10 H10B 107.7 .
C5 C6 C7 122.29(14) .
C5 C6 H6 118.9 .
C7 C6 H6 118.9 .
N1 C1 C7 121.59(14) .
N1 C1 H1A 119.2 .
C7 C1 H1A 119.2 .
C2 C3 C4 121.05(14) .
C2 C3 H3 119.5 .
C4 C3 H3 119.5 .
N2 C8 C9 112.58(13) .
N2 C8 H8A 109.1 .
C9 C8 H8A 109.1 .
N2 C8 H8B 109.1 .
C9 C8 H8B 109.1 .
H8A C8 H8B 107.8 .
C10 C11 H11A 109.5 .
C10 C11 H11B 109.5 .
H11A C11 H11B 109.5 .
C10 C11 H11C 109.5 .
H11A C11 H11C 109.5 .
H11B C11 H11C 109.5 .
C8 C9 H9A 109.5 .
C8 C9 H9B 109.5 .
H9A C9 H9B 109.5 .
C8 C9 H9C 109.5 .
H9A C9 H9C 109.5 .
H9B C9 H9C 109.5 .

loop_
_geom_bond_atom_site_label_1
_geom_bond_atom_site_label_2
_geom_bond_distance
_geom_bond_site_symmetry_2
O1 C2 1.3552(18) .
O1 H1 0.8200 .
N1 C1 1.291(2) .
N1 N1 1.398(2) 2_755
N2 C4 1.3734(19) .
N2 C8 1.4568(19) .
N2 C10 1.4581(19) .
C5 C6 1.376(2) .
C5 C4 1.418(2) .
C5 H5 0.9300 .
C2 C3 1.384(2) .
C2 C7 1.415(2) .
C4 C3 1.408(2) .
C7 C6 1.401(2) .
C7 C1 1.438(2) .
C10 C11 1.522(2) .
C10 H10A 0.9700 .
C10 H10B 0.9700 .
C6 H6 0.9300 .
C1 H1A 0.9300 .
C3 H3 0.9300 .
C8 C9 1.525(2) .
C8 H8A 0.9700 .
C8 H8B 0.9700 .
C11 H11A 0.9600 .
C11 H11B 0.9600 .
C11 H11C 0.9600 .
C9 H9A 0.9600 .
C9 H9B 0.9600 .
C9 H9C 0.9600 .

loop_
_geom_torsion_atom_site_label_1
_geom_torsion_atom_site_label_2
_geom_torsion_atom_site_label_3
_geom_torsion_atom_site_label_4
_geom_torsion
_geom_torsion_site_symmetry_1
C8 N2 C4 C3 2.4(2) .
C10 N2 C4 C3 -167.36(13) .
C8 N2 C4 C5 -177.08(14) .
C10 N2 C4 C5 13.2(2) .
C6 C5 C4 N2 178.83(14) .
C6 C5 C4 C3 -0.6(2) .
O1 C2 C7 C6 177.88(13) .
C3 C2 C7 C6 -1.7(2) .
O1 C2 C7 C1 -1.5(2) .
C3 C2 C7 C1 178.96(14) .
C4 N2 C10 C11 -91.80(18) .
C8 N2 C10 C11 97.96(16) .
C4 C5 C6 C7 -1.0(2) .
C2 C7 C6 C5 2.1(2) .
C1 C7 C6 C5 -178.54(14) .
N1 N1 C1 C7 -177.62(15) 2_755
C6 C7 C1 N1 178.38(14) .
C2 C7 C1 N1 -2.3(3) .
O1 C2 C3 C4 -179.43(13) .
C7 C2 C3 C4 0.2(2) .
N2 C4 C3 C2 -178.45(14) .
C5 C4 C3 C2 1.0(2) .
C4 N2 C8 C9 -84.16(18) .
C10 N2 C8 C9 86.03(17) .
